data_7201288
loop_
_publ_author_name
'Katsenis, Athanassios D.'
'Inglis, Ross'
'Slawin, Alexandra M. Z.'
'Kessler, Vadim G.'
'Brechin, Euan K.'
'Papaefstathiou, Giannis S.'

_publ_section_title
;
 Transforming the cube: a tetranuclear cobalt(II) cubane cluster and
 its transformation to a dimer of dimers
;
_journal_issue 10
_journal_name_full CrystEngComm
_journal_page_first 2117
_journal_paper_doi 10.1039/b907546c
_journal_volume 11
_journal_year 2009
_chemical_formula_moiety 'C72 H72 Co4 N12 O12,(N O3)4,(C H4 O)2'
_chemical_formula_sum 'C74 H80 Co4 N16 O26'
_chemical_formula_weight 1845.26
_chemical_name_systematic
;
?
;
_space_group_IT_number 14
_symmetry_cell_setting monoclinic
_symmetry_space_group_name_Hall '-P 2yn'
_symmetry_space_group_name_H-M 'P 1 21/n 1'
_atom_sites_solution_hydrogens geom
_atom_sites_solution_primary direct
_atom_sites_solution_secondary difmap
_audit_creation_method SHELXL-97
_cell_angle_alpha 90.00
_cell_angle_beta 93.875(9)
_cell_angle_gamma 90.00
_cell_formula_units_Z 2
_cell_length_a 13.463(3)
_cell_length_b 14.090(3)
_cell_length_c 21.268(4)
_cell_measurement_reflns_used 4370
_cell_measurement_temperature 173(2)
_cell_measurement_theta_max 68.6039
_cell_measurement_theta_min 21.3646
_cell_volume 4025.2(15)
_computing_cell_refinement 'CrystalClear (Rigaku Corp., 2004)'
_computing_data_collection 'CrystalClear (Rigaku Corp., 2004)'
_computing_data_reduction 'CrystalClear (Rigaku Corp., 2004)'
_computing_molecular_graphics 'Bruker SHELXTL'
_computing_publication_material 'Bruker SHELXTL'
_computing_structure_refinement 'SHELXL-97 (Sheldrick, 1997)'
_computing_structure_solution 'SHELXS-97 (Sheldrick, 1990)'
_diffrn_ambient_temperature 173(2)
_diffrn_measured_fraction_theta_full 0.955
_diffrn_measured_fraction_theta_max 0.951
_diffrn_measurement_device_type CCD
_diffrn_measurement_method '\w scans'
_diffrn_radiation_monochromator confocal
_diffrn_radiation_source 'rotating anode'
_diffrn_radiation_type CuK\a
_diffrn_radiation_wavelength 1.54178
_diffrn_reflns_av_R_equivalents 0.0604
_diffrn_reflns_av_sigmaI/netI 0.0347
_diffrn_reflns_limit_h_max 13
_diffrn_reflns_limit_h_min -14
_diffrn_reflns_limit_k_max 16
_diffrn_reflns_limit_k_min -16
_diffrn_reflns_limit_l_max 25
_diffrn_reflns_limit_l_min -25
_diffrn_reflns_number 53265
_diffrn_reflns_theta_full 67.00
_diffrn_reflns_theta_max 67.95
_diffrn_reflns_theta_min 3.77
_exptl_absorpt_coefficient_mu 7.104
_exptl_absorpt_correction_T_max 1.0000
_exptl_absorpt_correction_T_min 0.4808
_exptl_absorpt_correction_type multi-scan
_exptl_absorpt_process_details 'Jacobson, R. (1998) Private communication'
_exptl_crystal_colour Orange
_exptl_crystal_density_diffrn 1.523
_exptl_crystal_density_method 'not measured'
_exptl_crystal_description Prism
_exptl_crystal_F_000 1904
_exptl_crystal_size_max 0.1200
_exptl_crystal_size_mid 0.1200
_exptl_crystal_size_min 0.1200
_refine_diff_density_max 0.505
_refine_diff_density_min -0.455
_refine_diff_density_rms 0.064
_refine_ls_extinction_method none
_refine_ls_goodness_of_fit_ref 1.028
_refine_ls_hydrogen_treatment mixed
_refine_ls_matrix_type full
_refine_ls_number_parameters 550
_refine_ls_number_reflns 6967
_refine_ls_number_restraints 1
_refine_ls_restrained_S_all 1.028
_refine_ls_R_factor_all 0.0515
_refine_ls_R_factor_gt 0.0459
_refine_ls_shift/su_max 0.006
_refine_ls_shift/su_mean 0.000
_refine_ls_structure_factor_coef Fsqd
_refine_ls_weighting_details 'calc w=1/[\s^2^(Fo^2^)+(0.0537P)^2^+4.6710P] where P=(Fo^2^+2Fc^2^)/3'
_refine_ls_weighting_scheme calc
_refine_ls_wR_factor_gt 0.1099
_refine_ls_wR_factor_ref 0.1145
_reflns_number_gt 6320
_reflns_number_total 6967
_reflns_threshold_expression >2sigma(I)
_cod_data_source_file b907546c.txt
_cod_data_source_block tdk281
_cod_depositor_comments
;
The following automatic conversions were performed:
'_symmetry_cell_setting' value 'Monoclinic' changed to 'monoclinic'
according to '/home/saulius/struct/CIF-dictionaries/cif_core.dic'
dictionary named 'cif_core.dic' version 2.4.1 from 2010-06-29.

Automatic conversion script
Id: cif_fix_enum 1527 2010-12-29 10:47:43Z saulius 
;
_cod_original_cell_volume 4025.1(15)
_cod_original_sg_symbol_H-M P2(1)/n
_cod_database_code 7201288

loop_
_symmetry_equiv_pos_as_xyz
'x, y, z'
'-x+1/2, y+1/2, -z+1/2'
'-x, -y, -z'
'x-1/2, -y-1/2, z-1/2'

loop_
_atom_site_label
_atom_site_type_symbol
_atom_site_fract_x
_atom_site_fract_y
_atom_site_fract_z
_atom_site_U_iso_or_equiv
_atom_site_adp_type
_atom_site_occupancy
_atom_site_symmetry_multiplicity
_atom_site_calc_flag
_atom_site_refinement_flags
_atom_site_disorder_assembly
_atom_site_disorder_group
Co1 Co 0.39013(3) 0.21945(3) 0.17644(2) 0.02178(13) Uani 1 1 d . . .
Co2 Co 0.61553(3) 0.23081(3) 0.212960(19) 0.02072(13) Uani 1 1 d . . .
O1 O 0.52628(14) 0.15822(12) 0.15100(8) 0.0221(4) Uani 1 1 d . . .
C1 C 0.5258(2) 0.06106(18) 0.15562(13) 0.0232(6) Uani 1 1 d . . .
C2 C 0.4221(2) 0.02518(19) 0.13100(12) 0.0243(6) Uani 1 1 d . . .
N3 N 0.34814(18) 0.08942(16) 0.13208(10) 0.0255(5) Uani 1 1 d . . .
C4 C 0.2563(2) 0.0647(2) 0.10882(13) 0.0301(7) Uani 1 1 d . . .
H4A H 0.2044 0.1104 0.1092 0.036 Uiso 1 1 calc R . .
C5 C 0.2344(2) -0.0242(2) 0.08445(14) 0.0335(7) Uani 1 1 d . . .
H5A H 0.1690 -0.0392 0.0679 0.040 Uiso 1 1 calc R . .
C6 C 0.3096(2) -0.0911(2) 0.08459(14) 0.0339(7) Uani 1 1 d . . .
H6A H 0.2962 -0.1533 0.0690 0.041 Uiso 1 1 calc R . .
C7 C 0.4046(2) -0.0665(2) 0.10773(14) 0.0312(7) Uani 1 1 d . . .
H7A H 0.4573 -0.1113 0.1078 0.037 Uiso 1 1 calc R . .
C8 C 0.5550(2) 0.02769(19) 0.22331(13) 0.0243(6) Uani 1 1 d . . .
N9 N 0.59228(17) 0.09552(16) 0.26241(10) 0.0247(5) Uani 1 1 d . . .
C10 C 0.6194(2) 0.0711(2) 0.32216(13) 0.0307(7) Uani 1 1 d . . .
H10A H 0.6449 0.1191 0.3502 0.037 Uiso 1 1 calc R . .
C11 C 0.6120(2) -0.0205(2) 0.34483(15) 0.0348(7) Uani 1 1 d . . .
H11A H 0.6310 -0.0349 0.3876 0.042 Uiso 1 1 calc R . .
C12 C 0.5764(2) -0.0905(2) 0.30377(15) 0.0374(8) Uani 1 1 d . . .
H12A H 0.5716 -0.1543 0.3177 0.045 Uiso 1 1 calc R . .
C13 C 0.5476(2) -0.0665(2) 0.24201(14) 0.0302(7) Uani 1 1 d . . .
H13A H 0.5233 -0.1136 0.2129 0.036 Uiso 1 1 calc R . .
O14 O 0.60080(15) 0.01740(13) 0.12104(9) 0.0285(5) Uani 1 1 d . . .
C14 C 0.6018(2) 0.0460(2) 0.05683(14) 0.0341(7) Uani 1 1 d . . .
H14A H 0.5515 0.0953 0.0480 0.051 Uiso 1 1 calc R . .
H14B H 0.5870 -0.0088 0.0294 0.051 Uiso 1 1 calc R . .
H14C H 0.6677 0.0711 0.0490 0.051 Uiso 1 1 calc R . .
O15 O 0.24406(16) 0.27617(16) 0.18265(10) 0.0379(5) Uani 1 1 d . . .
C15 C 0.1800(3) 0.2771(3) 0.2332(2) 0.0618(12) Uani 1 1 d . . .
H15A H 0.1571 0.2124 0.2410 0.093 Uiso 1 1 calc R . .
H15B H 0.1224 0.3178 0.2221 0.093 Uiso 1 1 calc R . .
H15C H 0.2162 0.3018 0.2712 0.093 Uiso 1 1 calc R . .
O21 O 0.47975(14) 0.30512(13) 0.23081(8) 0.0222(4) Uani 1 1 d . . .
N21 N 0.37953(18) 0.16102(17) 0.27026(11) 0.0263(5) Uani 1 1 d . . .
C21 C 0.4659(2) 0.3097(2) 0.29415(12) 0.0251(6) Uani 1 1 d . . .
C22 C 0.4132(2) 0.2201(2) 0.31626(13) 0.0263(6) Uani 1 1 d . . .
C24 C 0.3352(2) 0.0797(2) 0.28629(15) 0.0329(7) Uani 1 1 d . . .
H24A H 0.3125 0.0371 0.2537 0.040 Uiso 1 1 calc R . .
C25 C 0.3215(3) 0.0555(3) 0.34759(16) 0.0429(8) Uani 1 1 d . . .
H25A H 0.2912 -0.0031 0.3573 0.052 Uiso 1 1 calc R . .
C26 C 0.3523(3) 0.1178(3) 0.39454(16) 0.0476(9) Uani 1 1 d . . .
H26A H 0.3415 0.1034 0.4372 0.057 Uiso 1 1 calc R . .
C27 C 0.3992(3) 0.2017(2) 0.37961(14) 0.0362(7) Uani 1 1 d . . .
H27A H 0.4212 0.2454 0.4116 0.043 Uiso 1 1 calc R . .
C28 C 0.5676(2) 0.3250(2) 0.33065(13) 0.0265(6) Uani 1 1 d . . .
N29 N 0.64735(18) 0.29684(16) 0.30024(10) 0.0247(5) Uani 1 1 d . . .
C30 C 0.7390(2) 0.3074(2) 0.32904(14) 0.0285(6) Uani 1 1 d . . .
H30A H 0.7951 0.2873 0.3077 0.034 Uiso 1 1 calc R . .
C31 C 0.7541(3) 0.3462(2) 0.38812(14) 0.0348(7) Uani 1 1 d . . .
H31A H 0.8195 0.3531 0.4072 0.042 Uiso 1 1 calc R . .
C32 C 0.6728(3) 0.3751(2) 0.41935(15) 0.0418(8) Uani 1 1 d . . .
H32A H 0.6815 0.4017 0.4604 0.050 Uiso 1 1 calc R . .
C33 C 0.5785(3) 0.3649(2) 0.39020(14) 0.0363(8) Uani 1 1 d . . .
H33A H 0.5218 0.3852 0.4108 0.044 Uiso 1 1 calc R . .
O34 O 0.39956(15) 0.38437(14) 0.30952(9) 0.0300(5) Uani 1 1 d . . .
C34 C 0.4281(3) 0.4769(2) 0.28939(15) 0.0372(8) Uani 1 1 d . . .
H34A H 0.4829 0.5007 0.3177 0.056 Uiso 1 1 calc R . .
H34B H 0.3712 0.5201 0.2903 0.056 Uiso 1 1 calc R . .
H34C H 0.4497 0.4733 0.2464 0.056 Uiso 1 1 calc R . .
O35 O 0.76050(16) 0.18604(14) 0.19352(9) 0.0321(5) Uani 1 1 d . . .
C35 C 0.8157(3) 0.1073(3) 0.21991(17) 0.0453(9) Uani 1 1 d . . .
H35A H 0.7988 0.0975 0.2636 0.068 Uiso 1 1 calc R . .
H35B H 0.8871 0.1202 0.2191 0.068 Uiso 1 1 calc R . .
H35C H 0.7990 0.0501 0.1952 0.068 Uiso 1 1 calc R . .
C41 C 0.3736(2) 0.44362(19) -0.00316(12) 0.0227(6) Uani 1 1 d . . .
C42 C 0.3790(2) 0.3463(2) -0.01518(14) 0.0325(7) Uani 1 1 d . . .
H42A H 0.3773 0.3237 -0.0573 0.039 Uiso 1 1 calc R . .
C43 C 0.3869(3) 0.2829(2) 0.03461(14) 0.0317(7) Uani 1 1 d . . .
H43A H 0.3909 0.2171 0.0253 0.038 Uiso 1 1 calc R . .
N44 N 0.38917(18) 0.30908(16) 0.09510(11) 0.0242(5) Uani 1 1 d . . .
C45 C 0.3860(2) 0.4028(2) 0.10661(13) 0.0271(6) Uani 1 1 d . . .
H45A H 0.3895 0.4232 0.1493 0.033 Uiso 1 1 calc R . .
C46 C 0.3779(2) 0.47089(19) 0.05996(13) 0.0247(6) Uani 1 1 d . . .
H46A H 0.3753 0.5362 0.0708 0.030 Uiso 1 1 calc R . .
C51 C 0.6344(2) 0.48408(18) 0.05415(13) 0.0223(6) Uani 1 1 d . . .
C52 C 0.6482(3) 0.3881(2) 0.04013(14) 0.0328(7) Uani 1 1 d . . .
H52A H 0.6571 0.3690 -0.0020 0.039 Uiso 1 1 calc R . .
C53 C 0.6488(3) 0.3214(2) 0.08757(14) 0.0324(7) Uani 1 1 d . . .
H53A H 0.6572 0.2566 0.0768 0.039 Uiso 1 1 calc R . .
N54 N 0.63825(18) 0.34322(15) 0.14795(10) 0.0239(5) Uani 1 1 d . . .
C55 C 0.6282(2) 0.43513(19) 0.16192(13) 0.0238(6) Uani 1 1 d . . .
H55A H 0.6219 0.4522 0.2047 0.029 Uiso 1 1 calc R . .
C56 C 0.6266(2) 0.50648(19) 0.11742(13) 0.0245(6) Uani 1 1 d . . .
H56A H 0.6203 0.5708 0.1299 0.029 Uiso 1 1 calc R . .
N61 N 0.4616(2) 0.68644(18) 0.14426(12) 0.0353(6) Uani 1 1 d . . .
O61 O 0.4419(2) 0.61953(18) 0.17920(12) 0.0571(7) Uani 1 1 d . . .
O62 O 0.4059(2) 0.70421(17) 0.09704(13) 0.0629(8) Uani 1 1 d . . .
O63 O 0.5385(2) 0.73497(17) 0.15508(13) 0.0522(7) Uani 1 1 d . . .
N64 N 0.5974(2) 0.6775(2) 0.43734(14) 0.0475(8) Uani 1 1 d . . .
O64 O 0.6830(3) 0.6521(4) 0.4327(2) 0.1193(16) Uani 1 1 d . . .
O65 O 0.5607(4) 0.7169(3) 0.39187(17) 0.138(2) Uani 1 1 d . . .
O66 O 0.5513(3) 0.6641(3) 0.48260(16) 0.1060(14) Uani 1 1 d . . .
O67 O 0.3760(2) 0.7931(3) 0.42143(17) 0.0820(11) Uani 1 1 d D . .
H67O H 0.435(4) 0.753(5) 0.420(4) 0.16(3) Uiso 1 1 d D . .
C67 C 0.3904(4) 0.8560(4) 0.4710(2) 0.0729(13) Uani 1 1 d . . .
H67A H 0.3951 0.8209 0.5108 0.109 Uiso 1 1 calc R . .
H67B H 0.3342 0.9003 0.4706 0.109 Uiso 1 1 calc R . .
H67C H 0.4521 0.8916 0.4666 0.109 Uiso 1 1 calc R . .

loop_
_atom_site_aniso_label
_atom_site_aniso_U_11
_atom_site_aniso_U_22
_atom_site_aniso_U_33
_atom_site_aniso_U_23
_atom_site_aniso_U_13
_atom_site_aniso_U_12
Co1 0.0231(3) 0.0195(2) 0.0227(2) 0.00274(17) 0.00159(18) 0.00017(17)
Co2 0.0232(3) 0.0182(2) 0.0209(2) 0.00223(16) 0.00240(17) -0.00093(17)
O1 0.0239(11) 0.0166(9) 0.0258(10) 0.0025(7) 0.0026(8) -0.0010(8)
C1 0.0259(17) 0.0162(13) 0.0278(14) 0.0009(11) 0.0040(11) 0.0006(11)
C2 0.0309(17) 0.0221(14) 0.0201(13) 0.0040(11) 0.0041(11) -0.0028(12)
N3 0.0269(14) 0.0244(12) 0.0253(12) 0.0019(9) 0.0015(10) -0.0038(10)
C4 0.0284(18) 0.0321(16) 0.0294(15) 0.0014(12) -0.0007(12) -0.0077(13)
C5 0.0313(19) 0.0369(17) 0.0322(16) 0.0027(13) 0.0019(13) -0.0116(14)
C6 0.044(2) 0.0271(15) 0.0308(16) -0.0014(12) 0.0029(13) -0.0124(14)
C7 0.0384(19) 0.0236(15) 0.0314(16) 0.0013(12) 0.0020(13) -0.0047(13)
C8 0.0211(16) 0.0213(13) 0.0308(15) 0.0027(11) 0.0047(11) -0.0013(11)
N9 0.0232(14) 0.0231(12) 0.0281(12) 0.0050(10) 0.0045(9) -0.0022(10)
C10 0.0339(19) 0.0308(16) 0.0272(15) 0.0075(12) 0.0003(12) -0.0016(13)
C11 0.0327(19) 0.0386(18) 0.0325(16) 0.0145(14) -0.0021(13) -0.0010(14)
C12 0.035(2) 0.0302(16) 0.0470(19) 0.0171(14) 0.0010(14) -0.0022(14)
C13 0.0310(18) 0.0235(15) 0.0358(16) 0.0062(12) 0.0003(13) -0.0018(12)
O14 0.0320(12) 0.0260(10) 0.0284(10) -0.0002(8) 0.0079(8) 0.0037(8)
C14 0.039(2) 0.0357(17) 0.0280(15) 0.0000(13) 0.0069(13) -0.0026(14)
O15 0.0268(13) 0.0474(14) 0.0406(12) 0.0070(10) 0.0099(10) 0.0075(10)
C15 0.041(3) 0.086(3) 0.061(3) 0.018(2) 0.0217(19) 0.021(2)
O21 0.0248(11) 0.0219(9) 0.0202(9) 0.0016(7) 0.0037(8) 0.0001(8)
N21 0.0244(14) 0.0267(12) 0.0279(12) 0.0031(10) 0.0027(10) -0.0016(10)
C21 0.0291(17) 0.0260(15) 0.0210(13) -0.0014(11) 0.0067(11) 0.0028(12)
C22 0.0253(17) 0.0267(15) 0.0274(15) 0.0027(11) 0.0053(12) 0.0018(12)
C24 0.0317(19) 0.0300(16) 0.0377(17) 0.0066(13) 0.0065(13) -0.0068(13)
C25 0.044(2) 0.0418(19) 0.0441(19) 0.0133(15) 0.0109(16) -0.0122(16)
C26 0.057(3) 0.055(2) 0.0321(18) 0.0116(16) 0.0147(16) -0.0140(18)
C27 0.042(2) 0.0425(18) 0.0246(15) 0.0036(13) 0.0087(13) -0.0047(15)
C28 0.0337(18) 0.0234(14) 0.0228(14) 0.0023(11) 0.0051(12) -0.0032(12)
N29 0.0279(15) 0.0219(11) 0.0243(12) 0.0030(9) 0.0029(10) -0.0023(10)
C30 0.0272(18) 0.0253(15) 0.0324(16) 0.0043(12) -0.0024(12) -0.0032(12)
C31 0.037(2) 0.0340(17) 0.0320(16) 0.0004(13) -0.0060(14) -0.0045(14)
C32 0.053(2) 0.045(2) 0.0261(16) -0.0066(14) -0.0037(15) -0.0073(16)
C33 0.042(2) 0.0425(18) 0.0247(15) -0.0037(13) 0.0081(13) -0.0044(15)
O34 0.0312(12) 0.0258(10) 0.0340(11) -0.0001(8) 0.0094(9) 0.0027(9)
C34 0.045(2) 0.0266(16) 0.0407(18) 0.0009(13) 0.0100(15) 0.0041(14)
O35 0.0300(12) 0.0310(11) 0.0356(11) 0.0059(9) 0.0054(9) 0.0078(9)
C35 0.041(2) 0.043(2) 0.052(2) 0.0125(16) 0.0036(16) 0.0159(16)
C41 0.0212(16) 0.0212(13) 0.0258(14) 0.0038(11) 0.0030(11) -0.0017(11)
C42 0.048(2) 0.0232(14) 0.0263(15) -0.0010(12) 0.0048(13) 0.0022(13)
C43 0.046(2) 0.0199(14) 0.0293(16) 0.0013(11) 0.0032(14) 0.0022(13)
N44 0.0253(14) 0.0206(12) 0.0270(12) 0.0044(9) 0.0029(10) 0.0012(10)
C45 0.0345(18) 0.0230(14) 0.0235(14) 0.0003(11) -0.0009(12) 0.0022(12)
C46 0.0271(17) 0.0193(13) 0.0276(14) -0.0013(11) 0.0012(11) -0.0008(11)
C51 0.0197(16) 0.0212(13) 0.0261(14) 0.0034(11) 0.0025(11) -0.0012(11)
C52 0.053(2) 0.0216(14) 0.0247(15) 0.0004(11) 0.0103(13) 0.0024(14)
C53 0.048(2) 0.0198(14) 0.0299(16) 0.0020(12) 0.0094(14) 0.0024(13)
N54 0.0274(14) 0.0195(11) 0.0251(12) 0.0023(9) 0.0045(10) -0.0025(10)
C55 0.0268(17) 0.0217(14) 0.0233(14) 0.0016(11) 0.0042(11) 0.0002(11)
C56 0.0294(17) 0.0181(13) 0.0258(14) 0.0000(11) 0.0006(11) -0.0018(11)
N61 0.0424(18) 0.0245(13) 0.0393(15) -0.0082(11) 0.0053(12) 0.0035(12)
O61 0.077(2) 0.0410(14) 0.0552(16) 0.0071(12) 0.0189(14) -0.0057(13)
O62 0.084(2) 0.0347(13) 0.0649(18) -0.0084(12) -0.0321(16) 0.0044(13)
O63 0.0439(17) 0.0369(13) 0.0747(18) -0.0130(12) -0.0047(13) -0.0084(11)
N64 0.041(2) 0.062(2) 0.0403(17) 0.0081(15) 0.0101(14) 0.0155(15)
O64 0.061(3) 0.180(5) 0.115(3) -0.024(3) -0.003(2) 0.036(3)
O65 0.230(6) 0.131(4) 0.057(2) 0.048(2) 0.042(3) 0.111(4)
O66 0.125(3) 0.132(3) 0.069(2) 0.020(2) 0.066(2) 0.013(3)
O67 0.054(2) 0.106(3) 0.082(2) -0.028(2) -0.0257(17) 0.0262(19)
C67 0.058(3) 0.091(4) 0.068(3) -0.009(3) -0.011(2) 0.014(3)

loop_
_atom_type_symbol
_atom_type_description
_atom_type_scat_dispersion_real
_atom_type_scat_dispersion_imag
_atom_type_scat_source
C C 0.0181 0.0091 'International Tables Vol C Tables 4.2.6.8 and 6.1.1.4'
H H 0.0000 0.0000 'International Tables Vol C Tables 4.2.6.8 and 6.1.1.4'
N N 0.0311 0.0180 'International Tables Vol C Tables 4.2.6.8 and 6.1.1.4'
O O 0.0492 0.0322 'International Tables Vol C Tables 4.2.6.8 and 6.1.1.4'
Co Co -2.3653 3.6143 'International Tables Vol C Tables 4.2.6.8 and 6.1.1.4'

loop_
_geom_angle_atom_site_label_1
_geom_angle_atom_site_label_2
_geom_angle_atom_site_label_3
_geom_angle
_geom_angle_site_symmetry_1
_geom_angle_site_symmetry_3
_geom_angle_publ_flag
O21 Co1 N3 154.73(9) . . ?
O21 Co1 O1 84.04(7) . . ?
N3 Co1 O1 75.22(8) . . ?
O21 Co1 O15 104.98(8) . . ?
N3 Co1 O15 97.59(9) . . ?
O1 Co1 O15 168.53(8) . . ?
O21 Co1 N44 94.64(8) . . ?
N3 Co1 N44 99.40(9) . . ?
O1 Co1 N44 89.54(8) . . ?
O15 Co1 N44 82.76(9) . . ?
O21 Co1 N21 76.93(8) . . ?
N3 Co1 N21 92.82(9) . . ?
O1 Co1 N21 101.01(8) . . ?
O15 Co1 N21 88.11(9) . . ?
N44 Co1 N21 165.59(9) . . ?
O1 Co2 N29 152.55(9) . . ?
O1 Co2 O35 103.84(8) . . ?
N29 Co2 O35 99.75(9) . . ?
O1 Co2 N54 93.36(8) . . ?
N29 Co2 N54 102.38(9) . . ?
O35 Co2 N54 85.44(9) . . ?
O1 Co2 O21 83.46(7) . . ?
N29 Co2 O21 75.76(8) . . ?
O35 Co2 O21 168.37(8) . . ?
N54 Co2 O21 85.09(8) . . ?
O1 Co2 N9 76.97(8) . . ?
N29 Co2 N9 89.34(9) . . ?
O35 Co2 N9 89.88(8) . . ?
N54 Co2 N9 167.95(9) . . ?
O21 Co2 N9 100.69(8) . . ?
C1 O1 Co2 117.89(16) . . ?
C1 O1 Co1 112.19(16) . . ?
Co2 O1 Co1 96.57(8) . . ?
O1 C1 O14 112.7(2) . . ?
O1 C1 C8 111.7(2) . . ?
O14 C1 C8 101.8(2) . . ?
O1 C1 C2 108.1(2) . . ?
O14 C1 C2 109.8(2) . . ?
C8 C1 C2 112.7(2) . . ?
N3 C2 C7 121.3(3) . . ?
N3 C2 C1 115.3(2) . . ?
C7 C2 C1 123.4(3) . . ?
C2 N3 C4 118.8(2) . . ?
C2 N3 Co1 114.39(18) . . ?
C4 N3 Co1 126.7(2) . . ?
N3 C4 C5 122.7(3) . . ?
N3 C4 H4A 118.7 . . ?
C5 C4 H4A 118.7 . . ?
C4 C5 C6 118.7(3) . . ?
C4 C5 H5A 120.6 . . ?
C6 C5 H5A 120.6 . . ?
C7 C6 C5 119.2(3) . . ?
C7 C6 H6A 120.4 . . ?
C5 C6 H6A 120.4 . . ?
C6 C7 C2 119.2(3) . . ?
C6 C7 H7A 120.4 . . ?
C2 C7 H7A 120.4 . . ?
N9 C8 C13 122.2(3) . . ?
N9 C8 C1 115.0(2) . . ?
C13 C8 C1 122.7(3) . . ?
C10 N9 C8 118.1(2) . . ?
C10 N9 Co2 129.3(2) . . ?
C8 N9 Co2 112.25(17) . . ?
N9 C10 C11 123.2(3) . . ?
N9 C10 H10A 118.4 . . ?
C11 C10 H10A 118.4 . . ?
C12 C11 C10 118.4(3) . . ?
C12 C11 H11A 120.8 . . ?
C10 C11 H11A 120.8 . . ?
C11 C12 C13 119.2(3) . . ?
C11 C12 H12A 120.4 . . ?
C13 C12 H12A 120.4 . . ?
C12 C13 C8 118.9(3) . . ?
C12 C13 H13A 120.6 . . ?
C8 C13 H13A 120.6 . . ?
C14 O14 C1 115.2(2) . . ?
O14 C14 H14A 109.5 . . ?
O14 C14 H14B 109.5 . . ?
H14A C14 H14B 109.5 . . ?
O14 C14 H14C 109.5 . . ?
H14A C14 H14C 109.5 . . ?
H14B C14 H14C 109.5 . . ?
C15 O15 Co1 131.2(2) . . ?
O15 C15 H15A 109.5 . . ?
O15 C15 H15B 109.5 . . ?
H15A C15 H15B 109.5 . . ?
O15 C15 H15C 109.5 . . ?
H15A C15 H15C 109.5 . . ?
H15B C15 H15C 109.5 . . ?
C21 O21 Co1 118.36(17) . . ?
C21 O21 Co2 111.52(16) . . ?
Co1 O21 Co2 95.15(7) . . ?
C22 N21 C24 118.6(2) . . ?
C22 N21 Co1 113.28(18) . . ?
C24 N21 Co1 127.8(2) . . ?
O21 C21 O34 112.7(2) . . ?
O21 C21 C22 111.0(2) . . ?
O34 C21 C22 103.0(2) . . ?
O21 C21 C28 109.0(2) . . ?
O34 C21 C28 109.2(2) . . ?
C22 C21 C28 111.9(2) . . ?
N21 C22 C27 121.8(3) . . ?
N21 C22 C21 115.3(2) . . ?
C27 C22 C21 122.9(3) . . ?
N21 C24 C25 122.8(3) . . ?
N21 C24 H24A 118.6 . . ?
C25 C24 H24A 118.6 . . ?
C24 C25 C26 118.7(3) . . ?
C24 C25 H25A 120.7 . . ?
C26 C25 H25A 120.7 . . ?
C25 C26 C27 119.9(3) . . ?
C25 C26 H26A 120.1 . . ?
C27 C26 H26A 120.1 . . ?
C26 C27 C22 118.2(3) . . ?
C26 C27 H27A 120.9 . . ?
C22 C27 H27A 120.9 . . ?
N29 C28 C33 121.3(3) . . ?
N29 C28 C21 115.2(2) . . ?
C33 C28 C21 123.5(3) . . ?
C30 N29 C28 118.9(2) . . ?
C30 N29 Co2 125.3(2) . . ?
C28 N29 Co2 115.70(19) . . ?
N29 C30 C31 122.3(3) . . ?
N29 C30 H30A 118.9 . . ?
C31 C30 H30A 118.9 . . ?
C30 C31 C32 119.0(3) . . ?
C30 C31 H31A 120.5 . . ?
C32 C31 H31A 120.5 . . ?
C31 C32 C33 119.2(3) . . ?
C31 C32 H32A 120.4 . . ?
C33 C32 H32A 120.4 . . ?
C32 C33 C28 119.4(3) . . ?
C32 C33 H33A 120.3 . . ?
C28 C33 H33A 120.3 . . ?
C21 O34 C34 114.6(2) . . ?
O34 C34 H34A 109.5 . . ?
O34 C34 H34B 109.5 . . ?
H34A C34 H34B 109.5 . . ?
O34 C34 H34C 109.5 . . ?
H34A C34 H34C 109.5 . . ?
H34B C34 H34C 109.5 . . ?
C35 O35 Co2 128.0(2) . . ?
O35 C35 H35A 109.5 . . ?
O35 C35 H35B 109.5 . . ?
H35A C35 H35B 109.5 . . ?
O35 C35 H35C 109.5 . . ?
H35A C35 H35C 109.5 . . ?
H35B C35 H35C 109.5 . . ?
C46 C41 C42 116.6(2) . . ?
C46 C41 C51 120.7(2) . 3_665 ?
C42 C41 C51 122.7(2) . 3_665 ?
C43 C42 C41 119.7(3) . . ?
C43 C42 H42A 120.2 . . ?
C41 C42 H42A 120.2 . . ?
N44 C43 C42 123.6(3) . . ?
N44 C43 H43A 118.2 . . ?
C42 C43 H43A 118.2 . . ?
C43 N44 C45 116.6(2) . . ?
C43 N44 Co1 127.82(19) . . ?
C45 N44 Co1 115.51(18) . . ?
N44 C45 C46 123.7(3) . . ?
N44 C45 H45A 118.2 . . ?
C46 C45 H45A 118.2 . . ?
C45 C46 C41 119.8(3) . . ?
C45 C46 H46A 120.1 . . ?
C41 C46 H46A 120.1 . . ?
C56 C51 C52 116.4(2) . . ?
C56 C51 C41 122.9(2) . 3_665 ?
C52 C51 C41 120.7(2) . 3_665 ?
C53 C52 C51 119.8(3) . . ?
C53 C52 H52A 120.1 . . ?
C51 C52 H52A 120.1 . . ?
N54 C53 C52 123.4(3) . . ?
N54 C53 H53A 118.3 . . ?
C52 C53 H53A 118.3 . . ?
C53 N54 C55 117.0(2) . . ?
C53 N54 Co2 118.69(18) . . ?
C55 N54 Co2 123.55(18) . . ?
N54 C55 C56 123.4(3) . . ?
N54 C55 H55A 118.3 . . ?
C56 C55 H55A 118.3 . . ?
C55 C56 C51 119.9(3) . . ?
C55 C56 H56A 120.0 . . ?
C51 C56 H56A 120.0 . . ?
O62 N61 O61 119.8(3) . . ?
O62 N61 O63 119.2(3) . . ?
O61 N61 O63 120.9(3) . . ?
O65 N64 O66 121.2(4) . . ?
O65 N64 O64 114.4(4) . . ?
O66 N64 O64 124.4(4) . . ?
C67 O67 H67O 108(5) . . ?
O67 C67 H67A 109.5 . . ?
O67 C67 H67B 109.5 . . ?
H67A C67 H67B 109.5 . . ?
O67 C67 H67C 109.5 . . ?
H67A C67 H67C 109.5 . . ?
H67B C67 H67C 109.5 . . ?

loop_
_geom_bond_atom_site_label_1
_geom_bond_atom_site_label_2
_geom_bond_distance
_geom_bond_site_symmetry_2
_geom_bond_publ_flag
Co1 O21 2.0153(19) . ?
Co1 N3 2.120(2) . ?
Co1 O1 2.1286(19) . ?
Co1 O15 2.135(2) . ?
Co1 N44 2.141(2) . ?
Co1 N21 2.172(2) . ?
Co2 O1 2.0031(19) . ?
Co2 N29 2.095(2) . ?
Co2 O35 2.118(2) . ?
Co2 N54 2.138(2) . ?
Co2 O21 2.1624(19) . ?
Co2 N9 2.210(2) . ?
O1 C1 1.373(3) . ?
C1 O14 1.428(3) . ?
C1 C8 1.540(4) . ?
C1 C2 1.542(4) . ?
C2 N3 1.347(4) . ?
C2 C7 1.397(4) . ?
N3 C4 1.347(4) . ?
C4 C5 1.380(4) . ?
C4 H4A 0.9500 . ?
C5 C6 1.384(5) . ?
C5 H5A 0.9500 . ?
C6 C7 1.383(4) . ?
C6 H6A 0.9500 . ?
C7 H7A 0.9500 . ?
C8 N9 1.342(4) . ?
C8 C13 1.391(4) . ?
N9 C10 1.343(4) . ?
C10 C11 1.384(4) . ?
C10 H10A 0.9500 . ?
C11 C12 1.382(5) . ?
C11 H11A 0.9500 . ?
C12 C13 1.386(4) . ?
C12 H12A 0.9500 . ?
C13 H13A 0.9500 . ?
O14 C14 1.425(3) . ?
C14 H14A 0.9800 . ?
C14 H14B 0.9800 . ?
C14 H14C 0.9800 . ?
O15 C15 1.423(4) . ?
C15 H15A 0.9800 . ?
C15 H15B 0.9800 . ?
C15 H15C 0.9800 . ?
O21 C21 1.374(3) . ?
N21 C22 1.340(4) . ?
N21 C24 1.347(4) . ?
C21 O34 1.433(3) . ?
C21 C22 1.537(4) . ?
C21 C28 1.543(4) . ?
C22 C27 1.397(4) . ?
C24 C25 1.372(4) . ?
C24 H24A 0.9500 . ?
C25 C26 1.372(5) . ?
C25 H25A 0.9500 . ?
C26 C27 1.387(5) . ?
C26 H26A 0.9500 . ?
C27 H27A 0.9500 . ?
C28 N29 1.349(4) . ?
C28 C33 1.385(4) . ?
N29 C30 1.348(4) . ?
C30 C31 1.373(4) . ?
C30 H30A 0.9500 . ?
C31 C32 1.380(5) . ?
C31 H31A 0.9500 . ?
C32 C33 1.381(5) . ?
C32 H32A 0.9500 . ?
C33 H33A 0.9500 . ?
O34 C34 1.433(4) . ?
C34 H34A 0.9800 . ?
C34 H34B 0.9800 . ?
C34 H34C 0.9800 . ?
O35 C35 1.429(4) . ?
C35 H35A 0.9800 . ?
C35 H35B 0.9800 . ?
C35 H35C 0.9800 . ?
C41 C46 1.394(4) . ?
C41 C42 1.398(4) . ?
C41 C51 1.487(4) 3_665 ?
C42 C43 1.384(4) . ?
C42 H42A 0.9500 . ?
C43 N44 1.337(4) . ?
C43 H43A 0.9500 . ?
N44 C45 1.344(4) . ?
C45 C46 1.380(4) . ?
C45 H45A 0.9500 . ?
C46 H46A 0.9500 . ?
C51 C56 1.393(4) . ?
C51 C52 1.399(4) . ?
C51 C41 1.487(4) 3_665 ?
C52 C53 1.379(4) . ?
C52 H52A 0.9500 . ?
C53 N54 1.337(4) . ?
C53 H53A 0.9500 . ?
N54 C55 1.338(3) . ?
C55 C56 1.380(4) . ?
C55 H55A 0.9500 . ?
C56 H56A 0.9500 . ?
N61 O62 1.238(4) . ?
N61 O61 1.240(3) . ?
N61 O63 1.249(4) . ?
N64 O65 1.192(4) . ?
N64 O66 1.195(4) . ?
N64 O64 1.217(4) . ?
O67 C67 1.381(5) . ?
O67 H67O 0.97(2) . ?
C67 H67A 0.9800 . ?
C67 H67B 0.9800 . ?
C67 H67C 0.9800 . ?

loop_
_geom_hbond_atom_site_label_D
_geom_hbond_atom_site_label_H
_geom_hbond_atom_site_label_A
_geom_hbond_distance_DH
_geom_hbond_distance_HA
_geom_hbond_distance_DA
_geom_hbond_angle_DHA
_geom_hbond_site_symmetry_A
O67 H67O O65 0.97(2) 1.91(4) 2.818(6) 155(7) .

loop_
_geom_torsion_atom_site_label_1
_geom_torsion_atom_site_label_2
_geom_torsion_atom_site_label_3
_geom_torsion_atom_site_label_4
_geom_torsion
_geom_torsion_site_symmetry_1
_geom_torsion_site_symmetry_2
_geom_torsion_site_symmetry_3
_geom_torsion_site_symmetry_4
_geom_torsion_publ_flag
N29 Co2 O1 C1 -85.2(3) . . . . ?
O35 Co2 O1 C1 63.27(19) . . . . ?
N54 Co2 O1 C1 149.39(18) . . . . ?
O21 Co2 O1 C1 -125.94(18) . . . . ?
N9 Co2 O1 C1 -23.34(18) . . . . ?
N29 Co2 O1 Co1 34.2(2) . . . . ?
O35 Co2 O1 Co1 -177.32(7) . . . . ?
N54 Co2 O1 Co1 -91.19(8) . . . . ?
O21 Co2 O1 Co1 -6.53(7) . . . . ?
N9 Co2 O1 Co1 96.07(9) . . . . ?
O21 Co1 O1 C1 130.75(17) . . . . ?
N3 Co1 O1 C1 -34.68(17) . . . . ?
O15 Co1 O1 C1 -86.8(4) . . . . ?
N44 Co1 O1 C1 -134.53(17) . . . . ?
N21 Co1 O1 C1 55.35(18) . . . . ?
O21 Co1 O1 Co2 7.00(7) . . . . ?
N3 Co1 O1 Co2 -158.43(9) . . . . ?
O15 Co1 O1 Co2 149.4(4) . . . . ?
N44 Co1 O1 Co2 101.72(9) . . . . ?
N21 Co1 O1 Co2 -68.40(9) . . . . ?
Co2 O1 C1 O14 -87.5(2) . . . . ?
Co1 O1 C1 O14 161.64(16) . . . . ?
Co2 O1 C1 C8 26.4(3) . . . . ?
Co1 O1 C1 C8 -84.5(2) . . . . ?
Co2 O1 C1 C2 150.91(16) . . . . ?
Co1 O1 C1 C2 40.1(2) . . . . ?
O1 C1 C2 N3 -22.4(3) . . . . ?
O14 C1 C2 N3 -145.7(2) . . . . ?
C8 C1 C2 N3 101.6(3) . . . . ?
O1 C1 C2 C7 156.3(2) . . . . ?
O14 C1 C2 C7 33.0(3) . . . . ?
C8 C1 C2 C7 -79.8(3) . . . . ?
C7 C2 N3 C4 -1.5(4) . . . . ?
C1 C2 N3 C4 177.2(2) . . . . ?
C7 C2 N3 Co1 175.1(2) . . . . ?
C1 C2 N3 Co1 -6.2(3) . . . . ?
O21 Co1 N3 C2 -14.8(3) . . . . ?
O1 Co1 N3 C2 21.09(17) . . . . ?
O15 Co1 N3 C2 -168.03(18) . . . . ?
N44 Co1 N3 C2 108.10(19) . . . . ?
N21 Co1 N3 C2 -79.56(19) . . . . ?
O21 Co1 N3 C4 161.6(2) . . . . ?
O1 Co1 N3 C4 -162.6(2) . . . . ?
O15 Co1 N3 C4 8.3(2) . . . . ?
N44 Co1 N3 C4 -75.6(2) . . . . ?
N21 Co1 N3 C4 96.8(2) . . . . ?
C2 N3 C4 C5 0.7(4) . . . . ?
Co1 N3 C4 C5 -175.5(2) . . . . ?
N3 C4 C5 C6 0.8(4) . . . . ?
C4 C5 C6 C7 -1.4(4) . . . . ?
C5 C6 C7 C2 0.6(4) . . . . ?
N3 C2 C7 C6 0.9(4) . . . . ?
C1 C2 C7 C6 -177.7(3) . . . . ?
O1 C1 C8 N9 -11.3(3) . . . . ?
O14 C1 C8 N9 109.2(3) . . . . ?
C2 C1 C8 N9 -133.2(2) . . . . ?
O1 C1 C8 C13 171.4(3) . . . . ?
O14 C1 C8 C13 -68.1(3) . . . . ?
C2 C1 C8 C13 49.5(4) . . . . ?
C13 C8 N9 C10 -2.6(4) . . . . ?
C1 C8 N9 C10 -179.9(2) . . . . ?
C13 C8 N9 Co2 170.6(2) . . . . ?
C1 C8 N9 Co2 -6.6(3) . . . . ?
O1 Co2 N9 C10 -172.1(3) . . . . ?
N29 Co2 N9 C10 -16.1(3) . . . . ?
O35 Co2 N9 C10 83.7(3) . . . . ?
N54 Co2 N9 C10 150.7(4) . . . . ?
O21 Co2 N9 C10 -91.5(3) . . . . ?
O1 Co2 N9 C8 15.57(19) . . . . ?
N29 Co2 N9 C8 171.6(2) . . . . ?
O35 Co2 N9 C8 -88.7(2) . . . . ?
N54 Co2 N9 C8 -21.7(5) . . . . ?
O21 Co2 N9 C8 96.20(19) . . . . ?
C8 N9 C10 C11 0.9(4) . . . . ?
Co2 N9 C10 C11 -171.0(2) . . . . ?
N9 C10 C11 C12 1.0(5) . . . . ?
C10 C11 C12 C13 -1.2(5) . . . . ?
C11 C12 C13 C8 -0.4(5) . . . . ?
N9 C8 C13 C12 2.4(5) . . . . ?
C1 C8 C13 C12 179.5(3) . . . . ?
O1 C1 O14 C14 -52.0(3) . . . . ?
C8 C1 O14 C14 -171.7(2) . . . . ?
C2 C1 O14 C14 68.7(3) . . . . ?
O21 Co1 O15 C15 -70.8(3) . . . . ?
N3 Co1 O15 C15 97.7(3) . . . . ?
O1 Co1 O15 C15 148.1(4) . . . . ?
N44 Co1 O15 C15 -163.7(3) . . . . ?
N21 Co1 O15 C15 5.1(3) . . . . ?
N3 Co1 O21 C21 -89.6(3) . . . . ?
O1 Co1 O21 C21 -124.32(18) . . . . ?
O15 Co1 O21 C21 62.90(19) . . . . ?
N44 Co1 O21 C21 146.63(19) . . . . ?
N21 Co1 O21 C21 -21.53(18) . . . . ?
N3 Co1 O21 Co2 28.2(2) . . . . ?
O1 Co1 O21 Co2 -6.47(7) . . . . ?
O15 Co1 O21 Co2 -179.25(7) . . . . ?
N44 Co1 O21 Co2 -95.52(8) . . . . ?
N21 Co1 O21 Co2 96.32(8) . . . . ?
O1 Co2 O21 C21 130.12(17) . . . . ?
N29 Co2 O21 C21 -31.80(17) . . . . ?
O35 Co2 O21 C21 -100.3(4) . . . . ?
N54 Co2 O21 C21 -135.92(18) . . . . ?
N9 Co2 O21 C21 54.76(18) . . . . ?
O1 Co2 O21 Co1 6.88(7) . . . . ?
N29 Co2 O21 Co1 -155.05(9) . . . . ?
O35 Co2 O21 Co1 136.4(3) . . . . ?
N54 Co2 O21 Co1 100.84(8) . . . . ?
N9 Co2 O21 Co1 -68.49(9) . . . . ?
O21 Co1 N21 C22 15.7(2) . . . . ?
N3 Co1 N21 C22 172.3(2) . . . . ?
O1 Co1 N21 C22 96.8(2) . . . . ?
O15 Co1 N21 C22 -90.2(2) . . . . ?
N44 Co1 N21 C22 -39.6(5) . . . . ?
O21 Co1 N21 C24 -171.6(3) . . . . ?
N3 Co1 N21 C24 -15.0(3) . . . . ?
O1 Co1 N21 C24 -90.4(3) . . . . ?
O15 Co1 N21 C24 82.6(3) . . . . ?
N44 Co1 N21 C24 133.1(4) . . . . ?
Co1 O21 C21 O34 -92.1(2) . . . . ?
Co2 O21 C21 O34 159.12(17) . . . . ?
Co1 O21 C21 C22 22.9(3) . . . . ?
Co2 O21 C21 C22 -85.9(2) . . . . ?
Co1 O21 C21 C28 146.58(17) . . . . ?
Co2 O21 C21 C28 37.8(2) . . . . ?
C24 N21 C22 C27 -3.2(4) . . . . ?
Co1 N21 C22 C27 170.3(2) . . . . ?
C24 N21 C22 C21 178.0(3) . . . . ?
Co1 N21 C22 C21 -8.5(3) . . . . ?
O21 C21 C22 N21 -8.0(4) . . . . ?
O34 C21 C22 N21 112.8(3) . . . . ?
C28 C21 C22 N21 -130.0(3) . . . . ?
O21 C21 C22 C27 173.1(3) . . . . ?
O34 C21 C22 C27 -66.0(4) . . . . ?
C28 C21 C22 C27 51.1(4) . . . . ?
C22 N21 C24 C25 1.2(5) . . . . ?
Co1 N21 C24 C25 -171.2(3) . . . . ?
N21 C24 C25 C26 1.4(5) . . . . ?
C24 C25 C26 C27 -2.1(6) . . . . ?
C25 C26 C27 C22 0.3(6) . . . . ?
N21 C22 C27 C26 2.4(5) . . . . ?
C21 C22 C27 C26 -178.8(3) . . . . ?
O21 C21 C28 N29 -23.2(3) . . . . ?
O34 C21 C28 N29 -146.6(2) . . . . ?
C22 C21 C28 N29 100.0(3) . . . . ?
O21 C21 C28 C33 156.6(3) . . . . ?
O34 C21 C28 C33 33.1(4) . . . . ?
C22 C21 C28 C33 -80.3(3) . . . . ?
C33 C28 N29 C30 0.6(4) . . . . ?
C21 C28 N29 C30 -179.7(2) . . . . ?
C33 C28 N29 Co2 176.5(2) . . . . ?
C21 C28 N29 Co2 -3.7(3) . . . . ?
O1 Co2 N29 C30 152.1(2) . . . . ?
O35 Co2 N29 C30 3.1(2) . . . . ?
N54 Co2 N29 C30 -84.4(2) . . . . ?
O21 Co2 N29 C30 -166.0(2) . . . . ?
N9 Co2 N29 C30 92.8(2) . . . . ?
O1 Co2 N29 C28 -23.6(3) . . . . ?
O35 Co2 N29 C28 -172.61(18) . . . . ?
N54 Co2 N29 C28 99.97(19) . . . . ?
O21 Co2 N29 C28 18.37(18) . . . . ?
N9 Co2 N29 C28 -82.84(19) . . . . ?
C28 N29 C30 C31 -0.3(4) . . . . ?
Co2 N29 C30 C31 -175.9(2) . . . . ?
N29 C30 C31 C32 0.3(5) . . . . ?
C30 C31 C32 C33 -0.5(5) . . . . ?
C31 C32 C33 C28 0.7(5) . . . . ?
N29 C28 C33 C32 -0.8(5) . . . . ?
C21 C28 C33 C32 179.5(3) . . . . ?
O21 C21 O34 C34 -56.1(3) . . . . ?
C22 C21 O34 C34 -175.7(2) . . . . ?
C28 C21 O34 C34 65.2(3) . . . . ?
O1 Co2 O35 C35 -89.1(3) . . . . ?
N29 Co2 O35 C35 76.8(3) . . . . ?
N54 Co2 O35 C35 178.6(3) . . . . ?
O21 Co2 O35 C35 143.0(4) . . . . ?
N9 Co2 O35 C35 -12.5(3) . . . . ?
C46 C41 C42 C43 0.8(4) . . . . ?
C51 C41 C42 C43 179.6(3) 3_665 . . . ?
C41 C42 C43 N44 0.4(5) . . . . ?
C42 C43 N44 C45 -1.7(5) . . . . ?
C42 C43 N44 Co1 175.0(2) . . . . ?
O21 Co1 N44 C43 144.6(3) . . . . ?
N3 Co1 N44 C43 -14.3(3) . . . . ?
O1 Co1 N44 C43 60.6(3) . . . . ?
O15 Co1 N44 C43 -110.9(3) . . . . ?
N21 Co1 N44 C43 -162.0(3) . . . . ?
O21 Co1 N44 C45 -38.7(2) . . . . ?
N3 Co1 N44 C45 162.4(2) . . . . ?
O1 Co1 N44 C45 -122.6(2) . . . . ?
O15 Co1 N44 C45 65.9(2) . . . . ?
N21 Co1 N44 C45 14.8(5) . . . . ?
C43 N44 C45 C46 1.8(4) . . . . ?
Co1 N44 C45 C46 -175.3(2) . . . . ?
N44 C45 C46 C41 -0.6(5) . . . . ?
C42 C41 C46 C45 -0.7(4) . . . . ?
C51 C41 C46 C45 -179.5(3) 3_665 . . . ?
C56 C51 C52 C53 3.0(5) . . . . ?
C41 C51 C52 C53 -175.7(3) 3_665 . . . ?
C51 C52 C53 N54 -1.1(5) . . . . ?
C52 C53 N54 C55 -1.0(5) . . . . ?
C52 C53 N54 Co2 169.5(3) . . . . ?
O1 Co2 N54 C53 -39.1(2) . . . . ?
N29 Co2 N54 C53 163.5(2) . . . . ?
O35 Co2 N54 C53 64.5(2) . . . . ?
O21 Co2 N54 C53 -122.3(2) . . . . ?
N9 Co2 N54 C53 -3.0(6) . . . . ?
O1 Co2 N54 C55 130.7(2) . . . . ?
N29 Co2 N54 C55 -26.6(2) . . . . ?
O35 Co2 N54 C55 -125.6(2) . . . . ?
O21 Co2 N54 C55 47.6(2) . . . . ?
N9 Co2 N54 C55 166.9(4) . . . . ?
C53 N54 C55 C56 1.1(4) . . . . ?
Co2 N54 C55 C56 -168.9(2) . . . . ?
N54 C55 C56 C51 0.9(4) . . . . ?
C52 C51 C56 C55 -2.9(4) . . . . ?
C41 C51 C56 C55 175.8(3) 3_665 . . . ?
